data_2238000
loop_
_publ_author_name
'Krishnan, P.'
'Gayathri, K.'
'Sivakumar, N.'
'Gunasekaran, B.'
'Anbalagan, G.'

_publ_section_title
;
 Bis(2,3-dimethoxy-10-oxostrychnidinium) phthalate nonahydrate
;
_journal_coeditor_code RK2399
_journal_issue 6
_journal_name_full 'Acta Crystallographica Section E'
_journal_page_first o870
_journal_paper_doi 10.1107/S160053681301204X
_journal_volume 69
_journal_year 2013
_chemical_formula_iupac '2C23 H27 N2 O4 + , C8 H4 O4 2-, 9H2 O'
_chemical_formula_moiety '2(C23 H27 N2 O4 +), C8 H4 O4 2-, 9(H2 O)'
_chemical_formula_sum 'C54 H76 N4 O21'
_chemical_formula_weight 1117.19
_chemical_name_systematic
;
Bis(2,3-dimethoxy-10-oxostrychnidinium) phthalate nonahydrate
;
_space_group_IT_number 5
_symmetry_cell_setting monoclinic
_symmetry_space_group_name_Hall 'C 2y'
_symmetry_space_group_name_H-M 'C 1 2 1'
_atom_sites_solution_hydrogens geom
_atom_sites_solution_primary direct
_atom_sites_solution_secondary difmap
_cell_angle_alpha 90.0
_cell_angle_beta 90.646(5)
_cell_angle_gamma 90.0
_cell_formula_units_Z 2
_cell_length_a 13.939(5)
_cell_length_b 12.370(5)
_cell_length_c 15.321(5)
_cell_measurement_reflns_used 5046
_cell_measurement_temperature 295(2)
_cell_measurement_theta_max 26.16
_cell_measurement_theta_min 2.56
_cell_volume 2641.6(17)
_computing_cell_refinement '<i>SAINT</i> (Bruker, 2004)'
_computing_data_collection '<i>APEX2</i> (Bruker, 2004)'
_computing_data_reduction '<i>SAINT</i> (Bruker, 2004)'
_computing_molecular_graphics '<i>PLATON</i> (Spek, 2009)'
_computing_publication_material '<i>SHELXL97</i> (Sheldrick, 2008)'
_computing_structure_refinement '<i>SHELXL97</i> (Sheldrick, 2008)'
_computing_structure_solution '<i>SHELXS97</i> (Sheldrick, 2008)'
_diffrn_ambient_temperature 295(2)
_diffrn_detector_area_resol_mean 0
_diffrn_measured_fraction_theta_full 0.991
_diffrn_measured_fraction_theta_max 0.991
_diffrn_measurement_device_type 'Bruker APEXII CCD'
_diffrn_measurement_method '\w-- and \f--scans'
_diffrn_radiation_monochromator graphite
_diffrn_radiation_source 'fine--focus sealed tube'
_diffrn_radiation_type MoK\a
_diffrn_radiation_wavelength 0.71073
_diffrn_reflns_av_R_equivalents 0.0379
_diffrn_reflns_av_sigmaI/netI 0.0536
_diffrn_reflns_limit_h_max 16
_diffrn_reflns_limit_h_min -17
_diffrn_reflns_limit_k_max 15
_diffrn_reflns_limit_k_min -14
_diffrn_reflns_limit_l_max 18
_diffrn_reflns_limit_l_min -19
_diffrn_reflns_number 12452
_diffrn_reflns_theta_full 26.16
_diffrn_reflns_theta_max 26.16
_diffrn_reflns_theta_min 2.56
_diffrn_standards_interval_count 0
_diffrn_standards_interval_time 0
_exptl_absorpt_coefficient_mu 0.108
_exptl_absorpt_correction_T_max 0.9787
_exptl_absorpt_correction_T_min 0.9631
_exptl_absorpt_correction_type multi-scan
_exptl_absorpt_process_details '(<i>SADABS</i>; Sheldrick, 1996)'
_exptl_crystal_colour colourless
_exptl_crystal_density_diffrn 1.405
_exptl_crystal_density_method 'not measured'
_exptl_crystal_description block
_exptl_crystal_F_000 1192
_exptl_crystal_size_max 0.35
_exptl_crystal_size_mid 0.30
_exptl_crystal_size_min 0.20
_refine_diff_density_max 0.254
_refine_diff_density_min -0.224
_refine_ls_abs_structure_details 'Flack (1983), 8565 Friedel pairs'
_refine_ls_abs_structure_Flack .00
_refine_ls_extinction_expression Fc^*^=kFc[1+0.001xFc^2^\l^3^/sin(2\q)]^-1/4^
_refine_ls_extinction_method none
_refine_ls_goodness_of_fit_ref 1.050
_refine_ls_hydrogen_treatment mixed
_refine_ls_matrix_type full
_refine_ls_number_parameters 385
_refine_ls_number_reflns 5094
_refine_ls_number_restraints 16
_refine_ls_restrained_S_all 1.049
_refine_ls_R_factor_all 0.0701
_refine_ls_R_factor_gt 0.0488
_refine_ls_shift/su_max 0.000
_refine_ls_shift/su_mean 0.000
_refine_ls_structure_factor_coef Fsqd
_refine_ls_weighting_details 'calc w=1/[\s^2^(Fo^2^)+(0.0613P)^2^+0.2749P] where P=(Fo^2^+2Fc^2^)/3'
_refine_ls_weighting_scheme calc
_refine_ls_wR_factor_gt 0.1119
_refine_ls_wR_factor_ref 0.1251
_reflns_number_gt 3854
_reflns_number_total 5094
_reflns_threshold_expression >2\s(I)
_cod_data_source_file rk2399.cif
_cod_data_source_block I
_cod_original_sg_symbol_H-M 'C 2'
_cod_database_code 2238000
_cod_database_fobs_code 2238000

loop_
_symmetry_equiv_pos_as_xyz
'x, y, z'
'-x, y, -z'
'x+1/2, y+1/2, z'
'-x+1/2, y+1/2, -z'

loop_
_atom_site_type_symbol
_atom_site_label
_atom_site_fract_x
_atom_site_fract_y
_atom_site_fract_z
_atom_site_U_iso_or_equiv
_atom_site_adp_type
_atom_site_calc_flag
_atom_site_refinement_flags
_atom_site_occupancy
_atom_site_symmetry_multiplicity
C C1 0.4573(3) 0.4377(3) 0.6912(2) 0.0557(9) Uani d . 1 1
H H1A 0.4806 0.4845 0.7367 0.084 Uiso calc R 1 1
H H1B 0.5081 0.3909 0.6727 0.084 Uiso calc R 1 1
H H1C 0.4052 0.3950 0.7128 0.084 Uiso calc R 1 1
C C2 0.3724(3) 0.6817(3) 0.4106(2) 0.0599(10) Uani d . 1 1
H H2A 0.3867 0.7556 0.4250 0.090 Uiso calc R 1 1
H H2B 0.3083 0.6769 0.3874 0.090 Uiso calc R 1 1
H H2C 0.4169 0.6564 0.3678 0.090 Uiso calc R 1 1
C C3 0.36214(19) 0.5095(2) 0.47760(18) 0.0345(6) Uani d . 1 1
C C4 0.31895(19) 0.4632(2) 0.40565(17) 0.0334(6) Uani d . 1 1
H H4 0.2979 0.5060 0.3593 0.040 Uiso calc R 1 1
C C5 0.30711(18) 0.3514(2) 0.40293(16) 0.0308(6) Uani d . 1 1
C C6 0.33922(18) 0.2877(2) 0.47136(16) 0.0306(6) Uani d . 1 1
C C7 0.37904(18) 0.3340(3) 0.54655(18) 0.0344(7) Uani d . 1 1
H H7 0.3984 0.2912 0.5934 0.041 Uiso calc R 1 1
C C8 0.38888(19) 0.4445(3) 0.54950(17) 0.0354(7) Uani d . 1 1
C C9 0.37303(18) 0.0925(3) 0.48887(17) 0.0353(7) Uani d . 1 1
C C10 0.3762(2) -0.0096(3) 0.43528(19) 0.0389(7) Uani d . 1 1
H H10A 0.3199 -0.0520 0.4493 0.047 Uiso calc R 1 1
H H10B 0.4317 -0.0508 0.4546 0.047 Uiso calc R 1 1
C C11 0.3806(2) -0.0001(3) 0.33534(19) 0.0410(7) Uani d . 1 1
H H11 0.4427 -0.0271 0.3154 0.049 Uiso calc R 1 1
C C12 0.3027(3) -0.0866(3) 0.2121(2) 0.0615(10) Uani d . 1 1
H H12A 0.2765 -0.1576 0.1995 0.074 Uiso calc R 1 1
H H12B 0.3672 -0.0837 0.1890 0.074 Uiso calc R 1 1
C C13 0.2424(3) -0.0029(3) 0.1685(2) 0.0512(9) Uani d . 1 1
H H13 0.1863 -0.0247 0.1403 0.061 Uiso calc R 1 1
C C14 0.2645(2) 0.1004(3) 0.16783(18) 0.0437(7) Uani d . 1 1
C C15 0.3573(2) 0.1421(3) 0.20946(18) 0.0413(7) Uani d . 1 1
H H15 0.4118 0.1105 0.1786 0.050 Uiso calc R 1 1
C C16 0.36884(19) 0.1182(3) 0.30714(17) 0.0349(6) Uani d . 1 1
H H16 0.4278 0.1551 0.3259 0.042 Uiso calc R 1 1
C C17 0.28898(19) 0.1669(2) 0.36045(16) 0.0317(6) Uani d . 1 1
H H17 0.2336 0.1181 0.3599 0.038 Uiso calc R 1 1
C C18 0.25598(19) 0.2826(2) 0.33607(16) 0.0311(6) Uani d . 1 1
C C19 0.2720(2) 0.3128(3) 0.24005(17) 0.0379(7) Uani d . 1 1
H H19 0.2755 0.3917 0.2353 0.046 Uiso calc R 1 1
N N3 0.18192(18) 0.2734(2) 0.19153(15) 0.0424(6) Uani d . 1 1
H H3 0.1573 0.3305 0.1612 0.051 Uiso calc R 1 1
C C21 0.2013(2) 0.1850(3) 0.1277(2) 0.0497(8) Uani d . 1 1
H H21A 0.2321 0.2149 0.0767 0.060 Uiso calc R 1 1
H H21B 0.1411 0.1525 0.1091 0.060 Uiso calc R 1 1
C C22 0.3610(2) 0.2643(3) 0.19939(18) 0.0432(7) Uani d . 1 1
H H22A 0.4180 0.2926 0.2281 0.052 Uiso calc R 1 1
H H22B 0.3635 0.2833 0.1380 0.052 Uiso calc R 1 1
C C23 0.1456(2) 0.2932(3) 0.34231(19) 0.0375(7) Uani d . 1 1
H H23A 0.1216 0.2552 0.3929 0.045 Uiso calc R 1 1
H H23B 0.1264 0.3685 0.3455 0.045 Uiso calc R 1 1
C C24 0.5857(2) 0.9656(3) 0.0600(2) 0.0449(8) Uani d . 1 1
C C25 0.5393(2) 1.0673(3) 0.02828(18) 0.0390(7) Uani d . 1 1
C C26 0.5779(2) 1.1653(3) 0.0557(2) 0.0507(8) Uani d . 1 1
H H26 0.6305 1.1656 0.0936 0.061 Uiso calc R 1 1
C C27 0.5394(3) 1.2624(3) 0.0275(2) 0.0566(9) Uani d . 1 1
H H27 0.5666 1.3274 0.0455 0.068 Uiso calc R 1 1
N N2 0.32705(15) 0.1775(2) 0.45108(13) 0.0315(5) Uani d . 1 1
C C20 0.1103(2) 0.2419(3) 0.2591(2) 0.0427(7) Uani d . 1 1
H H20A 0.1073 0.1640 0.2651 0.051 Uiso calc R 1 1
H H20B 0.0469 0.2687 0.2435 0.051 Uiso calc R 1 1
O O1 0.42494(14) 0.50057(18) 0.61970(13) 0.0438(5) Uani d . 1 1
O O2 0.38030(15) 0.61733(18) 0.48644(14) 0.0448(5) Uani d . 1 1
O O3 0.40961(14) 0.09733(18) 0.56238(12) 0.0441(5) Uani d . 1 1
O O4 0.30645(17) -0.07057(18) 0.30469(13) 0.0496(6) Uani d . 1 1
O O5 0.5988(2) 0.9574(2) 0.14108(16) 0.0671(7) Uani d . 1 1
O O6 0.6140(2) 0.8986(2) 0.00662(17) 0.0745(8) Uani d . 1 1
O O7 0.3608(3) 0.1234(3) 0.73624(18) 0.0916(10) Uani d D 1 1
O O8 0.1780(3) 0.0956(3) 0.8059(2) 0.1011(11) Uani d D 1 1
O O9 0.0584(3) 0.2296(3) 0.8982(2) 0.0998(11) Uani d D 1 1
O O10 0.1784(2) 0.9654(4) 0.9528(2) 0.1013(11) Uani d D 1 1
O O11 0.0000 1.0515(4) 1.0000 0.138(2) Uani d SD 1 2
H H7A 0.368(5) 0.125(6) 0.6833(7) 0.208 Uiso d D 1 1
H H7B 0.385(5) 0.068(4) 0.756(4) 0.208 Uiso d D 1 1
H H9A 0.086(4) 0.275(4) 0.928(4) 0.208 Uiso d D 1 1
H H8B 0.230(2) 0.115(5) 0.788(4) 0.208 Uiso d D 1 1
H H8A 0.156(5) 0.143(3) 0.838(3) 0.208 Uiso d D 1 1
H H9B 0.044(6) 0.178(4) 0.929(4) 0.208 Uiso d D 1 1
H H10C 0.2360(12) 0.966(8) 0.965(5) 0.208 Uiso d D 1 1
H H10D 0.170(5) 0.990(6) 0.904(2) 0.208 Uiso d D 1 1
H H11A 0.0337(18) 1.0130(4) 0.9694(17) 0.208 Uiso d D 1 1

loop_
_atom_site_aniso_label
_atom_site_aniso_U_11
_atom_site_aniso_U_22
_atom_site_aniso_U_33
_atom_site_aniso_U_12
_atom_site_aniso_U_13
_atom_site_aniso_U_23
C1 0.065(2) 0.060(2) 0.0419(18) 0.0067(19) -0.0164(15) -0.0125(16)
C2 0.089(3) 0.0374(19) 0.053(2) -0.006(2) 0.0058(19) -0.0007(16)
C3 0.0358(14) 0.0308(16) 0.0371(15) 0.0028(13) 0.0030(12) -0.0071(12)
C4 0.0394(15) 0.0308(17) 0.0299(14) 0.0006(13) 0.0000(11) 0.0018(11)
C5 0.0330(13) 0.0306(15) 0.0287(14) 0.0016(13) 0.0004(11) -0.0013(11)
C6 0.0313(13) 0.0328(17) 0.0277(13) 0.0010(13) 0.0040(11) 0.0015(12)
C7 0.0354(14) 0.0371(18) 0.0307(15) 0.0050(13) -0.0027(11) -0.0011(11)
C8 0.0314(14) 0.0403(18) 0.0343(15) 0.0024(13) -0.0007(11) -0.0090(13)
C9 0.0310(14) 0.0389(18) 0.0361(15) -0.0002(14) 0.0016(11) 0.0023(13)
C10 0.0379(15) 0.0357(18) 0.0431(16) 0.0052(14) -0.0037(13) 0.0009(13)
C11 0.0400(15) 0.0428(18) 0.0402(16) 0.0064(15) 0.0046(13) -0.0064(14)
C12 0.093(3) 0.041(2) 0.050(2) 0.003(2) -0.0130(18) -0.0142(16)
C13 0.066(2) 0.049(2) 0.0383(17) 0.0003(18) -0.0092(15) -0.0167(15)
C14 0.0534(18) 0.048(2) 0.0301(15) -0.0033(16) 0.0000(12) -0.0068(13)
C15 0.0461(16) 0.049(2) 0.0291(15) -0.0006(15) 0.0088(12) -0.0031(13)
C16 0.0349(14) 0.0387(17) 0.0310(14) -0.0025(14) 0.0003(11) -0.0061(12)
C17 0.0343(13) 0.0313(16) 0.0296(14) -0.0032(13) -0.0020(11) -0.0010(11)
C18 0.0371(14) 0.0296(16) 0.0266(13) 0.0032(13) 0.0018(10) 0.0024(11)
C19 0.0493(16) 0.0354(16) 0.0291(14) -0.0076(14) -0.0004(12) 0.0024(12)
N3 0.0557(15) 0.0387(15) 0.0325(12) -0.0011(13) -0.0103(11) 0.0007(11)
C21 0.063(2) 0.050(2) 0.0353(16) -0.0042(17) -0.0089(14) -0.0039(14)
C22 0.0520(17) 0.050(2) 0.0275(14) -0.0095(16) 0.0071(13) 0.0009(13)
C23 0.0403(15) 0.0302(16) 0.0419(16) 0.0044(14) -0.0023(12) 0.0040(13)
C24 0.0468(18) 0.043(2) 0.0445(18) -0.0048(16) -0.0063(14) 0.0070(15)
C25 0.0453(15) 0.0420(18) 0.0296(14) -0.0038(15) 0.0002(11) 0.0031(13)
C26 0.0595(19) 0.053(2) 0.0395(17) -0.0143(18) -0.0048(14) 0.0007(15)
C27 0.079(2) 0.043(2) 0.0478(19) -0.013(2) 0.0030(16) -0.0017(15)
N2 0.0364(12) 0.0309(13) 0.0271(11) 0.0016(11) -0.0013(9) -0.0001(9)
C20 0.0411(16) 0.0421(19) 0.0449(17) -0.0026(15) -0.0062(13) 0.0058(13)
O1 0.0488(11) 0.0422(12) 0.0403(11) 0.0083(11) -0.0124(9) -0.0118(9)
O2 0.0557(13) 0.0271(12) 0.0516(13) -0.0005(10) -0.0033(10) -0.0082(9)
O3 0.0534(12) 0.0436(13) 0.0350(11) 0.0076(11) -0.0064(9) 0.0019(9)
O4 0.0709(15) 0.0335(12) 0.0441(12) -0.0035(11) -0.0092(10) -0.0074(9)
O5 0.0979(19) 0.0529(15) 0.0500(14) 0.0047(15) -0.0229(13) 0.0063(12)
O6 0.100(2) 0.0614(17) 0.0619(16) 0.0274(16) 0.0006(14) -0.0066(14)
O7 0.123(2) 0.107(3) 0.0452(15) 0.033(2) 0.0112(16) 0.0090(15)
O8 0.130(3) 0.090(2) 0.084(2) 0.011(2) 0.0156(19) -0.005(2)
O9 0.111(3) 0.095(3) 0.094(2) 0.023(2) -0.007(2) -0.0158(19)
O10 0.096(2) 0.118(3) 0.090(2) -0.008(2) 0.0084(18) 0.009(2)
O11 0.139(5) 0.079(4) 0.199(7) 0.000 0.076(4) 0.000

loop_
_atom_type_symbol
_atom_type_description
_atom_type_scat_dispersion_real
_atom_type_scat_dispersion_imag
_atom_type_scat_source
C C 0.0033 0.0016 'International Tables Vol C Tables 4.2.6.8 and 6.1.1.4'
H H 0.0000 0.0000 'International Tables Vol C Tables 4.2.6.8 and 6.1.1.4'
N N 0.0061 0.0033 'International Tables Vol C Tables 4.2.6.8 and 6.1.1.4'
O O 0.0106 0.0060 'International Tables Vol C Tables 4.2.6.8 and 6.1.1.4'

loop_
_geom_angle_atom_site_label_1
_geom_angle_atom_site_label_2
_geom_angle_atom_site_label_3
_geom_angle_site_symmetry_1
_geom_angle
O1 C1 H1A . 109.5
O1 C1 H1B . 109.5
H1A C1 H1B . 109.5
O1 C1 H1C . 109.5
H1A C1 H1C . 109.5
H1B C1 H1C . 109.5
O2 C2 H2A . 109.5
O2 C2 H2B . 109.5
H2A C2 H2B . 109.5
O2 C2 H2C . 109.5
H2A C2 H2C . 109.5
H2B C2 H2C . 109.5
O2 C3 C4 . 124.5(3)
O2 C3 C8 . 115.6(2)
C4 C3 C8 . 119.9(3)
C3 C4 C5 . 119.2(3)
C3 C4 H4 . 120.4
C5 C4 H4 . 120.4
C6 C5 C4 . 120.4(2)
C6 C5 C18 . 109.9(2)
C4 C5 C18 . 129.6(2)
C5 C6 C7 . 120.9(3)
C5 C6 N2 . 110.4(2)
C7 C6 N2 . 128.7(2)
C8 C7 C6 . 118.3(3)
C8 C7 H7 . 120.9
C6 C7 H7 . 120.9
O1 C8 C7 . 124.4(3)
O1 C8 C3 . 114.6(3)
C7 C8 C3 . 121.0(2)
O3 C9 N2 . 122.7(3)
O3 C9 C10 . 121.6(3)
N2 C9 C10 . 115.7(2)
C9 C10 C11 . 118.7(3)
C9 C10 H10A . 107.6
C11 C10 H10A . 107.6
C9 C10 H10B . 107.6
C11 C10 H10B . 107.6
H10A C10 H10B . 107.1
O4 C11 C16 . 114.5(2)
O4 C11 C10 . 104.2(2)
C16 C11 C10 . 110.3(2)
O4 C11 H11 . 109.2
C16 C11 H11 . 109.2
C10 C11 H11 . 109.2
O4 C12 C13 . 111.2(3)
O4 C12 H12A . 109.4
C13 C12 H12A . 109.4
O4 C12 H12B . 109.4
C13 C12 H12B . 109.4
H12A C12 H12B . 108.0
C14 C13 C12 . 123.3(3)
C14 C13 H13 . 118.3
C12 C13 H13 . 118.3
C13 C14 C21 . 123.1(3)
C13 C14 C15 . 121.6(3)
C21 C14 C15 . 115.3(3)
C22 C15 C14 . 108.9(3)
C22 C15 C16 . 106.7(2)
C14 C15 C16 . 114.9(2)
C22 C15 H15 . 108.7
C14 C15 H15 . 108.7
C16 C15 H15 . 108.7
C17 C16 C15 . 112.4(2)
C17 C16 C11 . 107.7(2)
C15 C16 C11 . 118.0(2)
C17 C16 H16 . 106.0
C15 C16 H16 . 106.0
C11 C16 H16 . 106.0
N2 C17 C16 . 106.4(2)
N2 C17 C18 . 104.2(2)
C16 C17 C18 . 117.1(2)
N2 C17 H17 . 109.6
C16 C17 H17 . 109.6
C18 C17 H17 . 109.6
C5 C18 C19 . 116.2(2)
C5 C18 C17 . 102.8(2)
C19 C18 C17 . 114.2(2)
C5 C18 C23 . 111.9(2)
C19 C18 C23 . 101.2(2)
C17 C18 C23 . 110.9(2)
C22 C19 N3 . 110.2(2)
C22 C19 C18 . 115.2(2)
N3 C19 C18 . 105.1(2)
C22 C19 H19 . 108.7
N3 C19 H19 . 108.7
C18 C19 H19 . 108.7
C21 N3 C20 . 112.9(2)
C21 N3 C19 . 113.4(2)
C20 N3 C19 . 107.3(2)
C21 N3 H3 . 107.7
C20 N3 H3 . 107.7
C19 N3 H3 . 107.7
N3 C21 C14 . 110.7(2)
N3 C21 H21A . 109.5
C14 C21 H21A . 109.5
N3 C21 H21B . 109.5
C14 C21 H21B . 109.5
H21A C21 H21B . 108.1
C19 C22 C15 . 108.8(2)
C19 C22 H22A . 109.9
C15 C22 H22A . 109.9
C19 C22 H22B . 109.9
C15 C22 H22B . 109.9
H22A C22 H22B . 108.3
C20 C23 C18 . 103.2(2)
C20 C23 H23A . 111.1
C18 C23 H23A . 111.1
C20 C23 H23B . 111.1
C18 C23 H23B . 111.1
H23A C23 H23B . 109.1
O6 C24 O5 . 123.8(3)
O6 C24 C25 . 119.5(3)
O5 C24 C25 . 116.6(3)
C25 C25 C26 2_655 119.28(18)
C25 C25 C24 2_655 122.60(16)
C26 C25 C24 . 118.1(3)
C27 C26 C25 . 121.0(3)
C27 C26 H26 . 119.5
C25 C26 H26 . 119.5
C27 C27 C26 2_655 119.7(2)
C27 C27 H27 2_655 120.1
C26 C27 H27 . 120.1
C9 N2 C6 . 126.9(2)
C9 N2 C17 . 119.5(2)
C6 N2 C17 . 109.4(2)
N3 C20 C23 . 105.2(2)
N3 C20 H20A . 110.7
C23 C20 H20A . 110.7
N3 C20 H20B . 110.7
C23 C20 H20B . 110.7
H20A C20 H20B . 108.8
C8 O1 C1 . 116.2(3)
C3 O2 C2 . 117.2(2)
C11 O4 C12 . 115.4(2)
H7A O7 H7B . 108.96(19)
H8B O8 H8A . 109.0(2)
H9A O9 H9B . 108.96(19)
H10C O10 H10D . 109.0(2)

loop_
_geom_bond_atom_site_label_1
_geom_bond_atom_site_label_2
_geom_bond_site_symmetry_2
_geom_bond_distance
C1 O1 . 1.413(4)
C1 H1A . 0.9600
C1 H1B . 0.9600
C1 H1C . 0.9600
C2 O2 . 1.412(4)
C2 H2A . 0.9600
C2 H2B . 0.9600
C2 H2C . 0.9600
C3 O2 . 1.365(4)
C3 C4 . 1.375(4)
C3 C8 . 1.410(4)
C4 C5 . 1.393(4)
C4 H4 . 0.9300
C5 C6 . 1.382(4)
C5 C18 . 1.505(4)
C6 C7 . 1.396(4)
C6 N2 . 1.408(4)
C7 C8 . 1.374(4)
C7 H7 . 0.9300
C8 O1 . 1.371(3)
C9 O3 . 1.233(3)
C9 N2 . 1.358(4)
C9 C10 . 1.507(4)
C10 C11 . 1.538(4)
C10 H10A . 0.9700
C10 H10B . 0.9700
C11 O4 . 1.427(4)
C11 C16 . 1.535(4)
C11 H11 . 0.9800
C12 O4 . 1.433(4)
C12 C13 . 1.487(5)
C12 H12A . 0.9700
C12 H12B . 0.9700
C13 C14 . 1.313(5)
C13 H13 . 0.9300
C14 C21 . 1.496(5)
C14 C15 . 1.526(4)
C15 C22 . 1.520(4)
C15 C16 . 1.532(4)
C15 H15 . 0.9800
C16 C17 . 1.513(4)
C16 H16 . 0.9800
C17 N2 . 1.487(3)
C17 C18 . 1.548(4)
C17 H17 . 0.9800
C18 C19 . 1.537(4)
C18 C23 . 1.548(4)
C19 C22 . 1.517(4)
C19 N3 . 1.532(4)
C19 H19 . 0.9800
N3 C21 . 1.494(4)
N3 C20 . 1.498(4)
N3 H3 . 0.9100
C21 H21A . 0.9700
C21 H21B . 0.9700
C22 H22A . 0.9700
C22 H22B . 0.9700
C23 C20 . 1.502(4)
C23 H23A . 0.9700
C23 H23B . 0.9700
C24 O6 . 1.233(4)
C24 O5 . 1.258(4)
C24 C25 . 1.493(4)
C25 C25 2_655 1.388(6)
C25 C26 . 1.390(4)
C26 C27 . 1.383(5)
C26 H26 . 0.9300
C27 C27 2_655 1.376(7)
C27 H27 . 0.9300
C20 H20A . 0.9700
C20 H20B . 0.9700
O7 H7A . 0.8201(11)
O7 H7B . 0.8201(11)
O8 H8B . 0.8201(11)
O8 H8A . 0.8202(11)
O9 H9A . 0.8201(11)
O9 H9B . 0.8201(11)
O10 H10C . 0.8201(15)
O10 H10D . 0.8201(11)
O11 H11A . 0.8200(11)

loop_
_geom_hbond_atom_site_label_D
_geom_hbond_atom_site_label_H
_geom_hbond_atom_site_label_A
_geom_hbond_site_symmetry_A
_geom_hbond_distance_DH
_geom_hbond_distance_HA
_geom_hbond_distance_DA
_geom_hbond_angle_DHA
N3 H3 O5 3_445 0.91 1.79 2.665(4) 159.1
O7 H7A O3 . 0.8201(11) 1.975(19) 2.776(3) 165(7)
O7 H7B O5 2_646 0.8201(11) 2.10(4) 2.836(4) 149(7)
O9 H9A O6 3_446 0.8201(11) 1.978(19) 2.775(5) 164(6)
O8 H8B O7 . 0.8201(11) 1.993(16) 2.794(5) 165(6)
O8 H8A O9 . 0.8202(11) 1.97(3) 2.753(5) 158(7)
O9 H9B O11 1_545 0.8201(11) 2.005(7) 2.824(6) 176(8)
O10 H10C O6 2_656 0.8201(15) 2.29(3) 3.066(5) 159(9)
O10 H10D O8 1_565 0.8201(11) 1.99(3) 2.767(5) 158(8)
O11 H11A O10 . 0.8200(11) 2.12(2) 2.808(4) 142(3)

loop_
_geom_torsion_atom_site_label_1
_geom_torsion_atom_site_label_2
_geom_torsion_atom_site_label_3
_geom_torsion_atom_site_label_4
_geom_torsion_site_symmetry_1
_geom_torsion_site_symmetry_4
_geom_torsion
O2 C3 C4 C5 . . 177.8(3)
C8 C3 C4 C5 . . -3.6(4)
C3 C4 C5 C6 . . -0.6(4)
C3 C4 C5 C18 . . 174.7(2)
C4 C5 C6 C7 . . 3.7(4)
C18 C5 C6 C7 . . -172.4(2)
C4 C5 C6 N2 . . -175.0(2)
C18 C5 C6 N2 . . 8.9(3)
C5 C6 C7 C8 . . -2.4(4)
N2 C6 C7 C8 . . 176.0(2)
C6 C7 C8 O1 . . 178.6(2)
C6 C7 C8 C3 . . -1.8(4)
O2 C3 C8 O1 . . 3.1(3)
C4 C3 C8 O1 . . -175.6(2)
O2 C3 C8 C7 . . -176.4(2)
C4 C3 C8 C7 . . 4.9(4)
O3 C9 C10 C11 . . -148.1(3)
N2 C9 C10 C11 . . 32.3(4)
C9 C10 C11 O4 . . -130.1(3)
C9 C10 C11 C16 . . -6.7(4)
O4 C12 C13 C14 . . 64.8(5)
C12 C13 C14 C21 . . -176.9(3)
C12 C13 C14 C15 . . 2.4(5)
C13 C14 C15 C22 . . -178.9(3)
C21 C14 C15 C22 . . 0.4(3)
C13 C14 C15 C16 . . -59.3(4)
C21 C14 C15 C16 . . 120.1(3)
C22 C15 C16 C17 . . 61.3(3)
C14 C15 C16 C17 . . -59.5(3)
C22 C15 C16 C11 . . -172.4(3)
C14 C15 C16 C11 . . 66.8(3)
O4 C11 C16 C17 . . 73.9(3)
C10 C11 C16 C17 . . -43.2(3)
O4 C11 C16 C15 . . -54.6(3)
C10 C11 C16 C15 . . -171.7(2)
C15 C16 C17 N2 . . -157.6(2)
C11 C16 C17 N2 . . 70.8(3)
C15 C16 C17 C18 . . -41.6(3)
C11 C16 C17 C18 . . -173.2(2)
C6 C5 C18 C19 . . -142.0(2)
C4 C5 C18 C19 . . 42.3(4)
C6 C5 C18 C17 . . -16.6(3)
C4 C5 C18 C17 . . 167.7(3)
C6 C5 C18 C23 . . 102.5(3)
C4 C5 C18 C23 . . -73.2(3)
N2 C17 C18 C5 . . 17.5(2)
C16 C17 C18 C5 . . -99.7(2)
N2 C17 C18 C19 . . 144.3(2)
C16 C17 C18 C19 . . 27.1(3)
N2 C17 C18 C23 . . -102.2(2)
C16 C17 C18 C23 . . 140.6(2)
C5 C18 C19 C22 . . 85.2(3)
C17 C18 C19 C22 . . -34.2(3)
C23 C18 C19 C22 . . -153.4(2)
C5 C18 C19 N3 . . -153.4(2)
C17 C18 C19 N3 . . 87.2(3)
C23 C18 C19 N3 . . -32.0(3)
C22 C19 N3 C21 . . 9.6(3)
C18 C19 N3 C21 . . -115.0(3)
C22 C19 N3 C20 . . 134.9(3)
C18 C19 N3 C20 . . 10.3(3)
C20 N3 C21 C14 . . -76.0(3)
C19 N3 C21 C14 . . 46.3(3)
C13 C14 C21 N3 . . 126.8(3)
C15 C14 C21 N3 . . -52.6(3)
N3 C19 C22 C15 . . -62.8(3)
C18 C19 C22 C15 . . 55.8(3)
C14 C15 C22 C19 . . 56.7(3)
C16 C15 C22 C19 . . -67.9(3)
C5 C18 C23 C20 . . 166.8(2)
C19 C18 C23 C20 . . 42.5(3)
C17 C18 C23 C20 . . -79.0(3)
O6 C24 C25 C25 . 2_655 54.8(5)
O5 C24 C25 C25 . 2_655 -129.6(4)
O6 C24 C25 C26 . . -124.0(4)
O5 C24 C25 C26 . . 51.5(4)
C25 C25 C26 C27 2_655 . 0.0(5)
C24 C25 C26 C27 . . 178.8(3)
C25 C26 C27 C27 . 2_655 1.1(6)
O3 C9 N2 C6 . . 22.6(4)
C10 C9 N2 C6 . . -157.8(2)
O3 C9 N2 C17 . . 177.0(2)
C10 C9 N2 C17 . . -3.4(3)
C5 C6 N2 C9 . . 159.8(2)
C7 C6 N2 C9 . . -18.7(4)
C5 C6 N2 C17 . . 3.3(3)
C7 C6 N2 C17 . . -175.2(2)
C16 C17 N2 C9 . . -47.6(3)
C18 C17 N2 C9 . . -172.0(2)
C16 C17 N2 C6 . . 110.9(2)
C18 C17 N2 C6 . . -13.5(3)
C21 N3 C20 C23 . . 142.2(2)
C19 N3 C20 C23 . . 16.6(3)
C18 C23 C20 N3 . . -36.9(3)
C7 C8 O1 C1 . . 2.8(4)
C3 C8 O1 C1 . . -176.7(3)
C4 C3 O2 C2 . . -13.5(4)
C8 C3 O2 C2 . . 167.8(3)
C16 C11 O4 C12 . . 66.5(3)
C10 C11 O4 C12 . . -172.8(2)
C13 C12 O4 C11 . . -88.0(4)
